data_7043240
loop_
_publ_author_name
'Singh, Namrata'
'Das Gupta, Sayak'
'Butcher, Raymond J.'
'Christou, George'

_publ_section_title
;
 Synthesis and Magnetochemistry of Heterometallic Triangular FeIII2LnIII
 (Ln = La, Gd, Tb, Dy, and Ho) and FeIII2YIII Complexes
;
_journal_name_full 'Dalton Trans.'
_journal_paper_doi 10.1039/C7DT00949F
_journal_year 2017
_chemical_formula_moiety 'C42 H54 Fe2 La N5 O14, C2 H3 N'
_chemical_formula_sum 'C44 H57 Fe2 La N6 O14'
_chemical_formula_weight 1144.56
_space_group_crystal_system monoclinic
_space_group_IT_number 14
_space_group_name_Hall '-P 2ybc'
_space_group_name_H-M_alt 'P 1 21/c 1'
_symmetry_space_group_name_Hall '-P 2ybc'
_symmetry_space_group_name_H-M 'P 1 21/c 1'
_atom_sites_solution_hydrogens geom
_audit_creation_method SHELXL-2014/7
_audit_update_record
;
2017-03-06 deposited with the CCDC.
2017-06-05 downloaded from the CCDC.
;
_cell_angle_alpha 90
_cell_angle_beta 95.0510(10)
_cell_angle_gamma 90
_cell_formula_units_Z 4
_cell_length_a 11.8784(5)
_cell_length_b 19.6808(7)
_cell_length_c 20.6528(7)
_cell_measurement_reflns_used 9885
_cell_measurement_temperature 123(2)
_cell_measurement_theta_max 28.32
_cell_measurement_theta_min 2.69
_cell_volume 4809.4(3)
_computing_cell_refinement 'Bruker SAINT'
_computing_data_collection 'Bruker APEX2'
_computing_data_reduction 'Bruker SAINT'
_computing_molecular_graphics 'Bruker SHELXTL (Sheldrick, 2008)'
_computing_publication_material 'Bruker SHELXTL (Sheldrick, 2008)'
_computing_structure_refinement 'SHELXL-2014/7 (Sheldrick, 2014)'
_computing_structure_solution 'Superflip (Palatinus & Chapuis, 2007)'
_diffrn_ambient_temperature 123(2)
_diffrn_measured_fraction_theta_full 0.999
_diffrn_measured_fraction_theta_max 0.996
_diffrn_measurement_device_type 'Bruker APEX-II CCD'
_diffrn_measurement_method '\f and \w scans'
_diffrn_radiation_type MoK\a
_diffrn_radiation_wavelength 0.71073
_diffrn_reflns_av_R_equivalents 0.0566
_diffrn_reflns_av_unetI/netI 0.0584
_diffrn_reflns_Laue_measured_fraction_full 0.999
_diffrn_reflns_Laue_measured_fraction_max 0.996
_diffrn_reflns_limit_h_max 15
_diffrn_reflns_limit_h_min -15
_diffrn_reflns_limit_k_max 25
_diffrn_reflns_limit_k_min -26
_diffrn_reflns_limit_l_max 27
_diffrn_reflns_limit_l_min -27
_diffrn_reflns_number 48552
_diffrn_reflns_point_group_measured_fraction_full 0.999
_diffrn_reflns_point_group_measured_fraction_max 0.996
_diffrn_reflns_theta_full 25.500
_diffrn_reflns_theta_max 28.361
_diffrn_reflns_theta_min 2.305
_exptl_absorpt_coefficient_mu 1.538
_exptl_absorpt_correction_T_max 0.7457
_exptl_absorpt_correction_T_min 0.6020
_exptl_absorpt_correction_type multi-scan
_exptl_absorpt_process_details 'Sadabs (Sheldrick, 1996)'
_exptl_crystal_density_diffrn 1.581
_exptl_crystal_description orange-brown
_exptl_crystal_F_000 2336
_exptl_crystal_preparation ', Magnetic properties'
_exptl_crystal_size_max 0.32
_exptl_crystal_size_mid 0.24
_exptl_crystal_size_min 0.17
_refine_diff_density_max 1.197
_refine_diff_density_min -0.645
_refine_diff_density_rms 0.113
_refine_ls_extinction_method none
_refine_ls_goodness_of_fit_ref 1.012
_refine_ls_hydrogen_treatment constr
_refine_ls_matrix_type full
_refine_ls_number_parameters 611
_refine_ls_number_reflns 11976
_refine_ls_number_restraints 0
_refine_ls_restrained_S_all 1.012
_refine_ls_R_factor_all 0.0673
_refine_ls_R_factor_gt 0.0410
_refine_ls_shift/su_max 0.004
_refine_ls_shift/su_mean 0.000
_refine_ls_structure_factor_coef Fsqd
_refine_ls_weighting_details 'w=1/[\s^2^(Fo^2^)+(0.0421P)^2^+4.1896P] where P=(Fo^2^+2Fc^2^)/3'
_refine_ls_weighting_scheme calc
_refine_ls_wR_factor_gt 0.0843
_refine_ls_wR_factor_ref 0.0928
_reflns_Friedel_coverage 0.000
_reflns_number_gt 9094
_reflns_number_total 11976
_reflns_threshold_expression 'I > 2\s(I)'
_cod_data_source_file c7dt00949f2.cif
_cod_data_source_block shelx
_cod_database_code 7043240
_shelx_shelxl_version_number 2014/7
_shelx_space_group_comment
;
The symmetry employed for this shelxl refinement is uniquely defined
by the following loop, which should always be used as a source of
symmetry information in preference to the above space-group names.
They are only intended as comments.
;

loop_
_space_group_symop_operation_xyz
'x, y, z'
'-x, y+1/2, -z+1/2'
'-x, -y, -z'
'x, -y-1/2, z-1/2'

loop_
_atom_site_label
_atom_site_type_symbol
_atom_site_fract_x
_atom_site_fract_y
_atom_site_fract_z
_atom_site_U_iso_or_equiv
_atom_site_adp_type
_atom_site_occupancy
_atom_site_site_symmetry_order
_atom_site_calc_flag
_atom_site_refinement_flags_posn
_atom_site_refinement_flags_adp
La1 La 0.42902(2) 0.29227(2) 0.17595(2) 0.01203(5) Uani 1 1 d . .
Fe1 Fe 0.38236(4) 0.11759(2) 0.17691(2) 0.01185(10) Uani 1 1 d . .
Fe2 Fe 0.27139(4) 0.20172(2) 0.05552(2) 0.01213(10) Uani 1 1 d . .
O O 0.39303(17) 0.18232(10) 0.11369(10) 0.0129(4) Uani 1 1 d . .
O1 O 0.44049(18) 0.18483(11) 0.24069(10) 0.0153(5) Uani 1 1 d . .
O2 O 0.30468(18) 0.29803(10) 0.07345(10) 0.0156(5) Uani 1 1 d . .
O3 O 0.31288(18) 0.04278(11) 0.11743(10) 0.0161(5) Uani 1 1 d . .
O4 O 0.21660(17) 0.10355(11) 0.03824(10) 0.0166(5) Uani 1 1 d . .
O5 O 0.21821(17) 0.13501(11) 0.19821(10) 0.0156(5) Uani 1 1 d . .
O6 O 0.14709(17) 0.20383(11) 0.11840(10) 0.0163(5) Uani 1 1 d . .
O7 O 0.24836(18) 0.29468(11) 0.23595(11) 0.0175(5) Uani 1 1 d . .
O8 O 0.29961(18) 0.39310(11) 0.19599(10) 0.0184(5) Uani 1 1 d . .
O9 O 0.52479(19) 0.38991(11) 0.11944(11) 0.0196(5) Uani 1 1 d . .
O10 O 0.59489(18) 0.28740(11) 0.10310(10) 0.0177(5) Uani 1 1 d . .
O11 O 0.62366(19) 0.29881(13) 0.24527(11) 0.0272(6) Uani 1 1 d . .
O12 O 0.48503(19) 0.33424(12) 0.29693(11) 0.0225(5) Uani 1 1 d . .
O13 O 0.6475(2) 0.31214(14) 0.34997(12) 0.0325(6) Uani 1 1 d . .
N1 N 0.3974(2) 0.05333(13) 0.26627(12) 0.0161(6) Uani 1 1 d . .
N2 N 0.5488(2) 0.06873(13) 0.16691(12) 0.0160(6) Uani 1 1 d . .
N3 N 0.1431(2) 0.25105(13) -0.01457(12) 0.0172(6) Uani 1 1 d . .
N4 N 0.3547(2) 0.19016(13) -0.03585(12) 0.0163(6) Uani 1 1 d . .
N5 N 0.5872(2) 0.31518(14) 0.29863(13) 0.0192(6) Uani 1 1 d . .
C1 C 0.4498(3) 0.16744(17) 0.30712(15) 0.0214(7) Uani 1 1 d . .
H1A H 0.4211 0.2052 0.3327 0.026 Uiso 1 1 calc R U
H1B H 0.5303 0.1600 0.3223 0.026 Uiso 1 1 calc R U
C2 C 0.3829(3) 0.10342(17) 0.31807(15) 0.0210(7) Uani 1 1 d . .
H2A H 0.4089 0.0835 0.3608 0.025 Uiso 1 1 calc R U
H2B H 0.3018 0.1149 0.3185 0.025 Uiso 1 1 calc R U
C3 C 0.3111(3) -0.00082(17) 0.26666(17) 0.0241(8) Uani 1 1 d . .
H3A H 0.3213 -0.0258 0.3078 0.036 Uiso 1 1 calc R U
H3B H 0.3191 -0.0321 0.2304 0.036 Uiso 1 1 calc R U
H3C H 0.2355 0.0196 0.2620 0.036 Uiso 1 1 calc R U
C4 C 0.5124(3) 0.02196(17) 0.27366(16) 0.0193(7) Uani 1 1 d . .
H4A H 0.5105 -0.0205 0.2993 0.023 Uiso 1 1 calc R U
H4B H 0.5666 0.0536 0.2971 0.023 Uiso 1 1 calc R U
C5 C 0.5500(3) 0.00655(16) 0.20743(16) 0.0198(7) Uani 1 1 d . .
H5A H 0.6274 -0.0126 0.2122 0.024 Uiso 1 1 calc R U
H5B H 0.4991 -0.0279 0.1856 0.024 Uiso 1 1 calc R U
C6 C 0.6429(3) 0.11519(17) 0.18949(16) 0.0209(7) Uani 1 1 d . .
H6A H 0.7152 0.0917 0.1873 0.031 Uiso 1 1 calc R U
H6B H 0.6348 0.1289 0.2345 0.031 Uiso 1 1 calc R U
H6C H 0.6406 0.1556 0.1616 0.031 Uiso 1 1 calc R U
C7 C 0.5660(3) 0.04934(17) 0.09958(16) 0.0220(7) Uani 1 1 d . .
H7A H 0.6395 0.0269 0.0986 0.033 Uiso 1 1 calc R U
H7B H 0.5641 0.0901 0.0723 0.033 Uiso 1 1 calc R U
H7C H 0.5059 0.0181 0.0831 0.033 Uiso 1 1 calc R U
C8 C 0.2330(3) 0.34856(16) 0.04418(16) 0.0196(7) Uani 1 1 d . .
H8A H 0.2700 0.3706 0.0085 0.023 Uiso 1 1 calc R U
H8B H 0.2185 0.3838 0.0767 0.023 Uiso 1 1 calc R U
C9 C 0.1214(3) 0.31665(17) 0.01727(16) 0.0207(7) Uani 1 1 d . .
H9A H 0.0726 0.3091 0.0531 0.025 Uiso 1 1 calc R U
H9B H 0.0815 0.3478 -0.0146 0.025 Uiso 1 1 calc R U
C10 C 0.0380(3) 0.21171(18) -0.02608(17) 0.0239(7) Uani 1 1 d . .
H10A H -0.0175 0.2380 -0.0536 0.036 Uiso 1 1 calc R U
H10B H 0.0077 0.2020 0.0156 0.036 Uiso 1 1 calc R U
H10C H 0.0537 0.1689 -0.0478 0.036 Uiso 1 1 calc R U
C11 C 0.1947(3) 0.26189(17) -0.07675(15) 0.0205(7) Uani 1 1 d . .
H11A H 0.2411 0.3037 -0.0739 0.025 Uiso 1 1 calc R U
H11B H 0.1345 0.2676 -0.1126 0.025 Uiso 1 1 calc R U
C12 C 0.2677(3) 0.20182(17) -0.09058(15) 0.0194(7) Uani 1 1 d . .
H12A H 0.2199 0.1608 -0.0973 0.023 Uiso 1 1 calc R U
H12B H 0.3048 0.2102 -0.1309 0.023 Uiso 1 1 calc R U
C13 C 0.4056(3) 0.12280(17) -0.04600(16) 0.0237(8) Uani 1 1 d . .
H13A H 0.4418 0.1230 -0.0869 0.036 Uiso 1 1 calc R U
H13B H 0.3466 0.0879 -0.0480 0.036 Uiso 1 1 calc R U
H13C H 0.4623 0.1128 -0.0099 0.036 Uiso 1 1 calc R U
C14 C 0.4478(3) 0.24104(18) -0.03489(16) 0.0208(7) Uani 1 1 d . .
H14A H 0.4871 0.2364 -0.0744 0.031 Uiso 1 1 calc R U
H14B H 0.5012 0.2333 0.0033 0.031 Uiso 1 1 calc R U
H14C H 0.4162 0.2869 -0.0329 0.031 Uiso 1 1 calc R U
C15 C 0.2520(2) 0.04842(16) 0.06397(15) 0.0150(6) Uani 1 1 d . .
C16 C 0.2222(3) -0.01579(16) 0.02807(15) 0.0162(7) Uani 1 1 d . .
C17 C 0.2740(3) -0.07634(17) 0.04949(16) 0.0196(7) Uani 1 1 d . .
H17A H 0.3225 -0.0769 0.0886 0.024 Uiso 1 1 calc R U
C18 C 0.2551(3) -0.13537(17) 0.01423(16) 0.0230(7) Uani 1 1 d . .
H18A H 0.2910 -0.1764 0.0289 0.028 Uiso 1 1 calc R U
C19 C 0.1840(3) -0.13474(18) -0.04238(16) 0.0247(8) Uani 1 1 d . .
H19A H 0.1730 -0.1751 -0.0674 0.030 Uiso 1 1 calc R U
C20 C 0.1286(3) -0.07568(18) -0.06292(17) 0.0247(8) Uani 1 1 d . .
H20A H 0.0771 -0.0760 -0.1008 0.030 Uiso 1 1 calc R U
C21 C 0.1485(3) -0.01614(17) -0.02817(16) 0.0210(7) Uani 1 1 d . .
H21A H 0.1117 0.0246 -0.0427 0.025 Uiso 1 1 calc R U
C22 C 0.1436(2) 0.17431(16) 0.17242(14) 0.0137(6) Uani 1 1 d . .
C23 C 0.0418(2) 0.18703(15) 0.20839(15) 0.0134(6) Uani 1 1 d . .
C24 C -0.0471(3) 0.22659(17) 0.18094(15) 0.0167(7) Uani 1 1 d . .
H24A H -0.0433 0.2456 0.1389 0.020 Uiso 1 1 calc R U
C25 C -0.1407(3) 0.23831(17) 0.21438(16) 0.0209(7) Uani 1 1 d . .
H25A H -0.2012 0.2653 0.1953 0.025 Uiso 1 1 calc R U
C26 C -0.1469(3) 0.21088(17) 0.27567(16) 0.0221(7) Uani 1 1 d . .
H26A H -0.2116 0.2189 0.2985 0.027 Uiso 1 1 calc R U
C27 C -0.0586(3) 0.17175(17) 0.30364(16) 0.0199(7) Uani 1 1 d . .
H27A H -0.0625 0.1532 0.3458 0.024 Uiso 1 1 calc R U
C28 C 0.0353(3) 0.15974(16) 0.26997(15) 0.0173(7) Uani 1 1 d . .
H28A H 0.0956 0.1327 0.2891 0.021 Uiso 1 1 calc R U
C29 C 0.2350(3) 0.35756(16) 0.22781(15) 0.0160(7) Uani 1 1 d . .
C30 C 0.1381(2) 0.39169(16) 0.25746(14) 0.0156(6) Uani 1 1 d . .
C31 C 0.1256(3) 0.46194(17) 0.25392(16) 0.0207(7) Uani 1 1 d . .
H31A H 0.1767 0.4885 0.2317 0.025 Uiso 1 1 calc R U
C32 C 0.0379(3) 0.49304(18) 0.28306(17) 0.0260(8) Uani 1 1 d . .
H32A H 0.0303 0.5411 0.2812 0.031 Uiso 1 1 calc R U
C33 C -0.0383(3) 0.45496(19) 0.31472(16) 0.0273(8) Uani 1 1 d . .
H33A H -0.0976 0.4767 0.3347 0.033 Uiso 1 1 calc R U
C34 C -0.0275(3) 0.38486(19) 0.31713(16) 0.0230(7) Uani 1 1 d . .
H34A H -0.0804 0.3583 0.3381 0.028 Uiso 1 1 calc R U
C35 C 0.0607(3) 0.35349(17) 0.28887(15) 0.0189(7) Uani 1 1 d . .
H35A H 0.0683 0.3055 0.2910 0.023 Uiso 1 1 calc R U
C36 C 0.5836(2) 0.34952(16) 0.08875(15) 0.0150(6) Uani 1 1 d . .
C37 C 0.6389(3) 0.37595(16) 0.03073(15) 0.0177(7) Uani 1 1 d . .
C38 C 0.7055(3) 0.33297(19) -0.00320(17) 0.0259(8) Uani 1 1 d . .
H38A H 0.7189 0.2877 0.0115 0.031 Uiso 1 1 calc R U
C39 C 0.7526(3) 0.3557(2) -0.05827(18) 0.0351(9) Uani 1 1 d . .
H39A H 0.7982 0.3261 -0.0813 0.042 Uiso 1 1 calc R U
C40 C 0.7329(3) 0.4215(2) -0.07962(19) 0.0381(10) Uani 1 1 d . .
H40A H 0.7650 0.4370 -0.1175 0.046 Uiso 1 1 calc R U
C41 C 0.6669(3) 0.4650(2) -0.04635(19) 0.0364(10) Uani 1 1 d . .
H41A H 0.6532 0.5102 -0.0614 0.044 Uiso 1 1 calc R U
C42 C 0.6208(3) 0.44207(18) 0.00945(18) 0.0284(8) Uani 1 1 d . .
H42A H 0.5767 0.4720 0.0330 0.034 Uiso 1 1 calc R U
N1S N -0.1069(5) 0.5484(2) 0.0989(2) 0.0686(15) Uani 1 1 d . .
C1S C -0.0970(5) 0.4965(4) 0.1076(3) 0.0702(17) Uani 1 1 d . .
C2S C -0.0884(4) 0.4140(3) 0.1255(2) 0.0639(17) Uani 1 1 d . .
H2S1 H -0.1218 0.4056 0.1666 0.096 Uiso 1 1 calc R U
H2S2 H -0.0089 0.4000 0.1299 0.096 Uiso 1 1 calc R U
H2S3 H -0.1295 0.3877 0.0907 0.096 Uiso 1 1 calc R U

loop_
_atom_site_aniso_label
_atom_site_aniso_U_11
_atom_site_aniso_U_22
_atom_site_aniso_U_33
_atom_site_aniso_U_23
_atom_site_aniso_U_13
_atom_site_aniso_U_12
La1 0.01347(9) 0.01083(9) 0.01199(9) -0.00128(7) 0.00229(6) 0.00029(7)
Fe1 0.0137(2) 0.0104(2) 0.0114(2) -0.00044(17) 0.00103(16) 0.00114(17)
Fe2 0.0140(2) 0.0119(2) 0.0105(2) 0.00012(18) 0.00180(16) 0.00059(17)
O 0.0135(10) 0.0123(10) 0.0130(10) 0.0015(9) 0.0014(8) 0.0005(8)
O1 0.0210(11) 0.0128(11) 0.0121(11) -0.0011(9) 0.0014(9) 0.0008(9)
O2 0.0193(11) 0.0118(11) 0.0155(11) 0.0029(9) 0.0004(9) 0.0022(9)
O3 0.0190(11) 0.0134(11) 0.0155(11) -0.0021(9) -0.0017(9) -0.0005(9)
O4 0.0171(11) 0.0149(12) 0.0175(11) 0.0001(9) 0.0007(9) -0.0009(9)
O5 0.0139(10) 0.0164(11) 0.0170(11) 0.0034(9) 0.0043(9) 0.0024(9)
O6 0.0185(11) 0.0184(12) 0.0123(10) 0.0008(9) 0.0036(9) 0.0023(9)
O7 0.0169(11) 0.0147(12) 0.0218(12) 0.0002(10) 0.0064(9) 0.0020(9)
O8 0.0201(11) 0.0148(12) 0.0209(12) -0.0012(10) 0.0056(9) 0.0008(9)
O9 0.0246(12) 0.0141(12) 0.0212(12) -0.0035(10) 0.0090(10) -0.0014(9)
O10 0.0205(11) 0.0150(12) 0.0185(11) 0.0008(10) 0.0069(9) 0.0010(9)
O11 0.0161(11) 0.0485(17) 0.0172(12) -0.0076(11) 0.0037(9) 0.0028(11)
O12 0.0212(12) 0.0264(14) 0.0197(12) -0.0076(10) 0.0016(10) 0.0055(10)
O13 0.0291(14) 0.0487(17) 0.0178(13) -0.0060(12) -0.0081(11) 0.0033(12)
N1 0.0164(13) 0.0150(14) 0.0169(14) 0.0014(11) 0.0007(11) -0.0022(11)
N2 0.0159(13) 0.0142(14) 0.0182(14) -0.0032(11) 0.0025(11) -0.0007(11)
N3 0.0191(14) 0.0165(14) 0.0158(14) 0.0001(11) 0.0001(11) -0.0005(11)
N4 0.0186(13) 0.0182(14) 0.0121(13) -0.0009(11) 0.0013(11) -0.0002(11)
N5 0.0205(14) 0.0203(15) 0.0169(14) -0.0041(12) 0.0024(11) -0.0013(12)
C1 0.0313(19) 0.0200(18) 0.0124(16) -0.0001(14) -0.0004(14) 0.0013(14)
C2 0.0257(17) 0.0236(19) 0.0141(16) 0.0026(14) 0.0034(13) 0.0019(14)
C3 0.0244(18) 0.0210(19) 0.0268(19) 0.0067(15) 0.0006(15) -0.0051(14)
C4 0.0191(16) 0.0159(17) 0.0222(17) 0.0035(14) -0.0015(13) -0.0002(13)
C5 0.0180(16) 0.0142(16) 0.0268(18) 0.0032(14) -0.0001(14) 0.0038(13)
C6 0.0153(15) 0.0224(18) 0.0253(18) 0.0001(15) 0.0037(13) -0.0021(14)
C7 0.0198(16) 0.0233(18) 0.0232(18) -0.0064(15) 0.0040(14) 0.0027(14)
C8 0.0280(18) 0.0125(16) 0.0177(16) 0.0041(13) -0.0002(14) 0.0065(14)
C9 0.0221(17) 0.0176(17) 0.0220(17) 0.0040(14) 0.0006(14) 0.0070(14)
C10 0.0201(16) 0.028(2) 0.0235(18) 0.0009(16) -0.0014(14) 0.0001(15)
C11 0.0241(17) 0.0233(19) 0.0138(16) 0.0050(14) -0.0002(13) 0.0012(14)
C12 0.0235(17) 0.0230(18) 0.0115(15) -0.0012(14) 0.0001(13) -0.0033(14)
C13 0.0280(18) 0.0222(18) 0.0220(18) -0.0016(15) 0.0083(15) 0.0072(15)
C14 0.0177(16) 0.028(2) 0.0167(16) -0.0002(15) 0.0026(13) -0.0021(14)
C15 0.0132(14) 0.0169(17) 0.0157(16) -0.0025(13) 0.0057(12) -0.0027(12)
C16 0.0144(15) 0.0188(17) 0.0157(16) -0.0023(13) 0.0037(12) -0.0021(12)
C17 0.0228(17) 0.0195(18) 0.0162(16) -0.0024(14) 0.0001(13) -0.0040(14)
C18 0.0296(19) 0.0164(18) 0.0234(18) 0.0002(14) 0.0048(15) -0.0003(14)
C19 0.0312(19) 0.0220(19) 0.0211(18) -0.0082(15) 0.0035(15) -0.0087(15)
C20 0.0256(18) 0.029(2) 0.0193(18) -0.0028(15) -0.0011(14) -0.0098(15)
C21 0.0203(17) 0.0199(18) 0.0226(17) -0.0010(14) 0.0006(14) -0.0051(14)
C22 0.0134(14) 0.0137(16) 0.0142(15) -0.0035(13) 0.0020(12) -0.0025(12)
C23 0.0130(14) 0.0140(15) 0.0134(15) -0.0040(12) 0.0023(12) -0.0027(12)
C24 0.0158(15) 0.0195(17) 0.0144(15) -0.0023(13) 0.0000(12) -0.0026(12)
C25 0.0151(16) 0.0236(19) 0.0237(18) -0.0047(15) 0.0008(13) 0.0015(13)
C26 0.0167(15) 0.0280(19) 0.0229(17) -0.0066(15) 0.0087(13) -0.0027(14)
C27 0.0216(17) 0.0237(18) 0.0154(16) -0.0017(14) 0.0078(13) -0.0050(14)
C28 0.0157(15) 0.0164(17) 0.0197(16) -0.0033(14) 0.0014(13) -0.0005(13)
C29 0.0168(15) 0.0149(16) 0.0158(16) -0.0042(13) -0.0014(12) -0.0007(12)
C30 0.0152(15) 0.0187(17) 0.0121(15) -0.0042(13) -0.0026(12) 0.0024(13)
C31 0.0225(17) 0.0171(17) 0.0218(17) -0.0002(14) -0.0019(14) 0.0040(14)
C32 0.033(2) 0.0183(18) 0.0257(19) -0.0013(15) -0.0014(16) 0.0112(15)
C33 0.0245(18) 0.037(2) 0.0208(18) -0.0035(16) 0.0025(14) 0.0153(16)
C34 0.0197(16) 0.032(2) 0.0171(17) 0.0002(15) 0.0013(13) 0.0030(15)
C35 0.0204(16) 0.0189(17) 0.0172(16) -0.0012(14) -0.0005(13) 0.0028(13)
C36 0.0138(15) 0.0161(17) 0.0151(15) -0.0038(13) 0.0002(12) -0.0027(12)
C37 0.0189(16) 0.0188(17) 0.0157(16) -0.0009(13) 0.0027(13) -0.0046(13)
C38 0.0292(19) 0.0225(19) 0.0273(19) -0.0022(16) 0.0095(15) -0.0026(15)
C39 0.035(2) 0.041(2) 0.031(2) -0.0045(19) 0.0180(18) -0.0053(18)
C40 0.042(2) 0.048(3) 0.026(2) 0.0050(19) 0.0137(18) -0.014(2)
C41 0.048(2) 0.028(2) 0.034(2) 0.0083(18) 0.0065(19) -0.0090(19)
C42 0.033(2) 0.0225(19) 0.031(2) 0.0012(16) 0.0092(16) -0.0046(16)
N1S 0.126(4) 0.043(3) 0.034(2) 0.018(2) -0.007(2) -0.025(3)
C1S 0.063(4) 0.107(6) 0.039(3) 0.001(4) -0.007(3) -0.016(4)
C2S 0.038(3) 0.090(4) 0.058(3) -0.052(3) -0.028(2) 0.027(3)

loop_
_atom_type_symbol
_atom_type_description
_atom_type_scat_dispersion_real
_atom_type_scat_dispersion_imag
_atom_type_scat_source
C C 0.0033 0.0016 'International Tables Vol C Tables 4.2.6.8 and 6.1.1.4'
H H 0.0000 0.0000 'International Tables Vol C Tables 4.2.6.8 and 6.1.1.4'
Fe Fe 0.3463 0.8444 'International Tables Vol C Tables 4.2.6.8 and 6.1.1.4'
La La -0.2871 2.4523 'International Tables Vol C Tables 4.2.6.8 and 6.1.1.4'
N N 0.0061 0.0033 'International Tables Vol C Tables 4.2.6.8 and 6.1.1.4'
O O 0.0106 0.0060 'International Tables Vol C Tables 4.2.6.8 and 6.1.1.4'

loop_
_geom_angle_atom_site_label_1
_geom_angle_atom_site_label_2
_geom_angle_atom_site_label_3
_geom_angle
O2 La1 O1 119.78(7)
O2 La1 O 62.86(7)
O1 La1 O 63.12(7)
O2 La1 O9 80.31(7)
O1 La1 O9 150.65(7)
O La1 O9 118.06(7)
O2 La1 O8 77.39(7)
O1 La1 O8 124.98(7)
O La1 O8 131.72(7)
O9 La1 O8 77.88(7)
O2 La1 O7 87.18(7)
O1 La1 O7 76.48(7)
O La1 O7 98.60(7)
O9 La1 O7 128.88(7)
O8 La1 O7 51.00(7)
O2 La1 O10 86.09(7)
O1 La1 O10 105.76(7)
O La1 O10 77.06(7)
O9 La1 O10 51.06(7)
O8 La1 O10 128.39(7)
O7 La1 O10 173.13(7)
O2 La1 O11 154.02(7)
O1 La1 O11 75.20(7)
O La1 O11 114.94(7)
O9 La1 O11 78.81(8)
O8 La1 O11 112.78(7)
O7 La1 O11 118.08(7)
O10 La1 O11 68.75(7)
O2 La1 O12 150.50(7)
O1 La1 O12 76.28(7)
O La1 O12 139.36(7)
O9 La1 O12 96.34(7)
O8 La1 O12 73.27(7)
O7 La1 O12 72.06(7)
O10 La1 O12 114.71(7)
O11 La1 O12 48.24(7)
O2 La1 C36 79.30(8)
O1 La1 C36 130.63(8)
O La1 C36 95.97(7)
O9 La1 C36 25.74(8)
O8 La1 C36 102.71(8)
O7 La1 C36 152.88(8)
O10 La1 C36 25.70(7)
O11 La1 C36 75.16(8)
O12 La1 C36 109.99(8)
O2 La1 C29 82.12(8)
O1 La1 C29 100.57(8)
O La1 C29 117.26(7)
O9 La1 C29 103.47(8)
O8 La1 C29 25.59(8)
O7 La1 C29 25.43(7)
O10 La1 C29 153.62(8)
O11 La1 C29 117.76(8)
O12 La1 C29 70.09(8)
C36 La1 C29 128.13(9)
O2 La1 N5 168.74(7)
O1 La1 N5 71.35(7)
O La1 N5 127.69(7)
O9 La1 N5 90.11(7)
O8 La1 N5 94.91(7)
O7 La1 N5 94.36(7)
O10 La1 N5 92.51(7)
O11 La1 N5 24.17(7)
O12 La1 N5 24.42(7)
C36 La1 N5 94.64(8)
C29 La1 N5 94.50(8)
O Fe1 O1 88.11(9)
O Fe1 O3 97.00(9)
O1 Fe1 O3 174.15(9)
O Fe1 O5 99.32(9)
O1 Fe1 O5 91.62(9)
O3 Fe1 O5 84.76(8)
O Fe1 N2 96.68(9)
O1 Fe1 N2 95.24(9)
O3 Fe1 N2 87.02(9)
O5 Fe1 N2 162.78(9)
O Fe1 N1 167.32(9)
O1 Fe1 N1 80.10(9)
O3 Fe1 N1 95.02(9)
O5 Fe1 N1 85.78(9)
N2 Fe1 N1 79.89(9)
O Fe1 La1 44.79(6)
O1 Fe1 La1 44.51(6)
O3 Fe1 La1 139.78(6)
O5 Fe1 La1 89.49(6)
N2 Fe1 La1 106.44(7)
N1 Fe1 La1 124.26(7)
O Fe2 O2 86.77(9)
O Fe2 O6 99.14(9)
O2 Fe2 O6 90.30(9)
O Fe2 O4 97.85(9)
O2 Fe2 O4 173.12(9)
O6 Fe2 O4 83.95(8)
O Fe2 N4 98.67(9)
O2 Fe2 N4 99.31(9)
O6 Fe2 N4 160.18(9)
O4 Fe2 N4 85.08(9)
O Fe2 N3 165.65(10)
O2 Fe2 N3 79.46(9)
O6 Fe2 N3 85.03(9)
O4 Fe2 N3 96.23(9)
N4 Fe2 N3 79.81(10)
O Fe2 La1 45.10(7)
O2 Fe2 La1 44.17(6)
O6 Fe2 La1 84.77(6)
O4 Fe2 La1 138.41(6)
N4 Fe2 La1 114.15(7)
N3 Fe2 La1 122.44(7)
Fe1 O Fe2 120.65(11)
Fe1 O La1 104.52(9)
Fe2 O La1 104.02(9)
C1 O1 Fe1 119.06(19)
C1 O1 La1 136.26(18)
Fe1 O1 La1 102.32(8)
C8 O2 Fe2 119.71(19)
C8 O2 La1 133.74(18)
Fe2 O2 La1 102.24(8)
C15 O3 Fe1 128.9(2)
C15 O4 Fe2 130.1(2)
C22 O5 Fe1 130.90(19)
C22 O6 Fe2 129.20(19)
C29 O7 La1 93.13(18)
C29 O8 La1 93.20(18)
C36 O9 La1 92.51(18)
C36 O10 La1 91.71(17)
N5 O11 La1 97.79(17)
N5 O12 La1 95.38(17)
C2 N1 C3 110.6(2)
C2 N1 C4 111.5(2)
C3 N1 C4 109.3(2)
C2 N1 Fe1 102.41(18)
C3 N1 Fe1 114.05(19)
C4 N1 Fe1 108.94(18)
C7 N2 C5 108.9(2)
C7 N2 C6 107.0(2)
C5 N2 C6 111.2(2)
C7 N2 Fe1 113.44(19)
C5 N2 Fe1 105.60(18)
C6 N2 Fe1 110.76(19)
C10 N3 C9 110.6(3)
C10 N3 C11 110.2(3)
C9 N3 C11 111.1(3)
C10 N3 Fe2 113.4(2)
C9 N3 Fe2 103.12(18)
C11 N3 Fe2 108.26(19)
C13 N4 C12 107.3(2)
C13 N4 C14 107.0(2)
C12 N4 C14 111.9(2)
C13 N4 Fe2 115.53(19)
C12 N4 Fe2 107.41(18)
C14 N4 Fe2 107.81(18)
O13 N5 O11 121.5(3)
O13 N5 O12 121.5(3)
O11 N5 O12 117.0(3)
O13 N5 La1 168.4(2)
O11 N5 La1 58.04(15)
O12 N5 La1 60.20(15)
O1 C1 C2 110.5(3)
O1 C1 H1A 109.6
C2 C1 H1A 109.6
O1 C1 H1B 109.6
C2 C1 H1B 109.6
H1A C1 H1B 108.1
N1 C2 C1 110.5(3)
N1 C2 H2A 109.5
C1 C2 H2A 109.5
N1 C2 H2B 109.5
C1 C2 H2B 109.5
H2A C2 H2B 108.1
N1 C3 H3A 109.5
N1 C3 H3B 109.5
H3A C3 H3B 109.5
N1 C3 H3C 109.5
H3A C3 H3C 109.5
H3B C3 H3C 109.5
N1 C4 C5 109.4(3)
N1 C4 H4A 109.8
C5 C4 H4A 109.8
N1 C4 H4B 109.8
C5 C4 H4B 109.8
H4A C4 H4B 108.2
N2 C5 C4 111.0(3)
N2 C5 H5A 109.4
C4 C5 H5A 109.4
N2 C5 H5B 109.4
C4 C5 H5B 109.4
H5A C5 H5B 108.0
N2 C6 H6A 109.5
N2 C6 H6B 109.5
H6A C6 H6B 109.5
N2 C6 H6C 109.5
H6A C6 H6C 109.5
H6B C6 H6C 109.5
N2 C7 H7A 109.5
N2 C7 H7B 109.5
H7A C7 H7B 109.5
N2 C7 H7C 109.5
H7A C7 H7C 109.5
H7B C7 H7C 109.5
O2 C8 C9 109.8(3)
O2 C8 H8A 109.7
C9 C8 H8A 109.7
O2 C8 H8B 109.7
C9 C8 H8B 109.7
H8A C8 H8B 108.2
N3 C9 C8 109.9(3)
N3 C9 H9A 109.7
C8 C9 H9A 109.7
N3 C9 H9B 109.7
C8 C9 H9B 109.7
H9A C9 H9B 108.2
N3 C10 H10A 109.5
N3 C10 H10B 109.5
H10A C10 H10B 109.5
N3 C10 H10C 109.5
H10A C10 H10C 109.5
H10B C10 H10C 109.5
N3 C11 C12 109.8(3)
N3 C11 H11A 109.7
C12 C11 H11A 109.7
N3 C11 H11B 109.7
C12 C11 H11B 109.7
H11A C11 H11B 108.2
N4 C12 C11 110.6(3)
N4 C12 H12A 109.5
C11 C12 H12A 109.5
N4 C12 H12B 109.5
C11 C12 H12B 109.5
H12A C12 H12B 108.1
N4 C13 H13A 109.5
N4 C13 H13B 109.5
H13A C13 H13B 109.5
N4 C13 H13C 109.5
H13A C13 H13C 109.5
H13B C13 H13C 109.5
N4 C14 H14A 109.5
N4 C14 H14B 109.5
H14A C14 H14B 109.5
N4 C14 H14C 109.5
H14A C14 H14C 109.5
H14B C14 H14C 109.5
O4 C15 O3 125.7(3)
O4 C15 C16 117.6(3)
O3 C15 C16 116.7(3)
C21 C16 C17 119.2(3)
C21 C16 C15 121.6(3)
C17 C16 C15 119.2(3)
C18 C17 C16 120.4(3)
C18 C17 H17A 119.8
C16 C17 H17A 119.8
C17 C18 C19 119.9(3)
C17 C18 H18A 120.1
C19 C18 H18A 120.1
C20 C19 C18 120.4(3)
C20 C19 H19A 119.8
C18 C19 H19A 119.8
C21 C20 C19 119.9(3)
C21 C20 H20A 120.1
C19 C20 H20A 120.1
C20 C21 C16 120.2(3)
C20 C21 H21A 119.9
C16 C21 H21A 119.9
O5 C22 O6 125.5(3)
O5 C22 C23 117.6(3)
O6 C22 C23 116.9(3)
C28 C23 C24 119.2(3)
C28 C23 C22 120.2(3)
C24 C23 C22 120.6(3)
C25 C24 C23 120.4(3)
C25 C24 H24A 119.8
C23 C24 H24A 119.8
C24 C25 C26 120.2(3)
C24 C25 H25A 119.9
C26 C25 H25A 119.9
C25 C26 C27 119.9(3)
C25 C26 H26A 120.0
C27 C26 H26A 120.0
C26 C27 C28 119.9(3)
C26 C27 H27A 120.0
C28 C27 H27A 120.0
C27 C28 C23 120.4(3)
C27 C28 H28A 119.8
C23 C28 H28A 119.8
O7 C29 O8 122.6(3)
O7 C29 C30 118.4(3)
O8 C29 C30 119.0(3)
O7 C29 La1 61.43(15)
O8 C29 La1 61.21(16)
C30 C29 La1 177.4(2)
C31 C30 C35 119.3(3)
C31 C30 C29 120.2(3)
C35 C30 C29 120.5(3)
C30 C31 C32 119.7(3)
C30 C31 H31A 120.1
C32 C31 H31A 120.1
C33 C32 C31 120.8(3)
C33 C32 H32A 119.6
C31 C32 H32A 119.6
C32 C33 C34 119.6(3)
C32 C33 H33A 120.2
C34 C33 H33A 120.2
C33 C34 C35 119.9(3)
C33 C34 H34A 120.1
C35 C34 H34A 120.1
C34 C35 C30 120.7(3)
C34 C35 H35A 119.7
C30 C35 H35A 119.7
O10 C36 O9 122.9(3)
O10 C36 C37 118.4(3)
O9 C36 C37 118.7(3)
O10 C36 La1 62.59(15)
O9 C36 La1 61.75(16)
C37 C36 La1 165.4(2)
C42 C37 C38 119.5(3)
C42 C37 C36 120.6(3)
C38 C37 C36 119.9(3)
C39 C38 C37 120.5(3)
C39 C38 H38A 119.8
C37 C38 H38A 119.8
C40 C39 C38 119.7(4)
C40 C39 H39A 120.2
C38 C39 H39A 120.2
C39 C40 C41 120.6(3)
C39 C40 H40A 119.7
C41 C40 H40A 119.7
C40 C41 C42 119.4(4)
C40 C41 H41A 120.3
C42 C41 H41A 120.3
C37 C42 C41 120.4(3)
C37 C42 H42A 119.8
C41 C42 H42A 119.8
N1S C1S C2S 175.7(7)
C1S C2S H2S1 109.5
C1S C2S H2S2 109.5
H2S1 C2S H2S2 109.5
C1S C2S H2S3 109.5
H2S1 C2S H2S3 109.5
H2S2 C2S H2S3 109.5

loop_
_geom_bond_atom_site_label_1
_geom_bond_atom_site_label_2
_geom_bond_distance
La1 O2 2.475(2)
La1 O1 2.499(2)
La1 O 2.534(2)
La1 O9 2.566(2)
La1 O8 2.566(2)
La1 O7 2.571(2)
La1 O10 2.584(2)
La1 O11 2.613(2)
La1 O12 2.660(2)
La1 C36 2.910(3)
La1 C29 2.923(3)
La1 N5 3.052(3)
Fe1 O 1.836(2)
Fe1 O1 1.950(2)
Fe1 O3 2.044(2)
Fe1 O5 2.065(2)
Fe1 N2 2.225(3)
Fe1 N1 2.231(3)
Fe2 O 1.836(2)
Fe2 O2 1.965(2)
Fe2 O6 2.051(2)
Fe2 O4 2.060(2)
Fe2 N4 2.219(3)
Fe2 N3 2.230(3)
O1 C1 1.409(4)
O2 C8 1.410(4)
O3 C15 1.270(4)
O4 C15 1.264(4)
O5 C22 1.259(4)
O6 C22 1.262(4)
O7 C29 1.257(4)
O8 C29 1.265(4)
O9 C36 1.265(4)
O10 C36 1.262(4)
O11 N5 1.261(3)
O12 N5 1.267(3)
O13 N5 1.228(3)
N1 C2 1.476(4)
N1 C3 1.480(4)
N1 C4 1.495(4)
N2 C7 1.474(4)
N2 C5 1.482(4)
N2 C6 1.487(4)
N3 C10 1.471(4)
N3 C9 1.482(4)
N3 C11 1.486(4)
N4 C13 1.480(4)
N4 C12 1.481(4)
N4 C14 1.490(4)
C1 C2 1.517(5)
C1 H1A 0.9900
C1 H1B 0.9900
C2 H2A 0.9900
C2 H2B 0.9900
C3 H3A 0.9800
C3 H3B 0.9800
C3 H3C 0.9800
C4 C5 1.507(4)
C4 H4A 0.9900
C4 H4B 0.9900
C5 H5A 0.9900
C5 H5B 0.9900
C6 H6A 0.9800
C6 H6B 0.9800
C6 H6C 0.9800
C7 H7A 0.9800
C7 H7B 0.9800
C7 H7C 0.9800
C8 C9 1.527(5)
C8 H8A 0.9900
C8 H8B 0.9900
C9 H9A 0.9900
C9 H9B 0.9900
C10 H10A 0.9800
C10 H10B 0.9800
C10 H10C 0.9800
C11 C12 1.508(5)
C11 H11A 0.9900
C11 H11B 0.9900
C12 H12A 0.9900
C12 H12B 0.9900
C13 H13A 0.9800
C13 H13B 0.9800
C13 H13C 0.9800
C14 H14A 0.9800
C14 H14B 0.9800
C14 H14C 0.9800
C15 C16 1.492(4)
C16 C21 1.392(4)
C16 C17 1.395(5)
C17 C18 1.379(5)
C17 H17A 0.9500
C18 C19 1.381(5)
C18 H18A 0.9500
C19 C20 1.383(5)
C19 H19A 0.9500
C20 C21 1.384(5)
C20 H20A 0.9500
C21 H21A 0.9500
C22 C23 1.495(4)
C23 C28 1.389(4)
C23 C24 1.392(4)
C24 C25 1.379(4)
C24 H24A 0.9500
C25 C26 1.384(5)
C25 H25A 0.9500
C26 C27 1.386(5)
C26 H26A 0.9500
C27 C28 1.386(4)
C27 H27A 0.9500
C28 H28A 0.9500
C29 C30 1.508(4)
C30 C31 1.392(4)
C30 C35 1.392(4)
C31 C32 1.390(5)
C31 H31A 0.9500
C32 C33 1.383(5)
C32 H32A 0.9500
C33 C34 1.386(5)
C33 H33A 0.9500
C34 C35 1.389(4)
C34 H34A 0.9500
C35 H35A 0.9500
C36 C37 1.509(4)
C37 C42 1.384(5)
C37 C38 1.389(5)
C38 C39 1.385(5)
C38 H38A 0.9500
C39 C40 1.381(6)
C39 H39A 0.9500
C40 C41 1.384(6)
C40 H40A 0.9500
C41 C42 1.394(5)
C41 H41A 0.9500
C42 H42A 0.9500
N1S C1S 1.042(7)
C1S C2S 1.667(9)
C2S H2S1 0.9800
C2S H2S2 0.9800
C2S H2S3 0.9800

loop_
_geom_hbond_atom_site_label_D
_geom_hbond_atom_site_label_H
_geom_hbond_atom_site_label_A
_geom_hbond_distance_DH
_geom_hbond_distance_HA
_geom_hbond_distance_DA
_geom_hbond_angle_DHA
_geom_hbond_site_symmetry_A
C3 H3C O5 0.98 2.63 3.176(4) 115.7 .
C4 H4A O9 0.99 2.50 3.464(4) 165.7 2_645
C7 H7C O3 0.98 2.51 3.065(4) 115.9 .
C8 H8B O8 0.99 2.57 3.285(4) 128.8 .
C10 H10B O6 0.98 2.58 3.151(4) 117.5 .
C13 H13A O12 0.98 2.64 3.559(4) 157.1 4_565
C13 H13B O4 0.98 2.48 2.983(4) 111.9 .
C14 H14B O10 0.98 2.49 3.336(4) 144.0 .

loop_
_geom_torsion_atom_site_label_1
_geom_torsion_atom_site_label_2
_geom_torsion_atom_site_label_3
_geom_torsion_atom_site_label_4
_geom_torsion
O1 Fe1 O Fe2 -127.98(13)
O3 Fe1 O Fe2 49.17(13)
O5 Fe1 O Fe2 -36.64(14)
N2 Fe1 O Fe2 136.97(13)
N1 Fe1 O Fe2 -149.6(4)
La1 Fe1 O Fe2 -116.38(15)
O1 Fe1 O La1 -11.60(9)
O3 Fe1 O La1 165.55(8)
O5 Fe1 O La1 79.74(9)
N2 Fe1 O La1 -106.65(9)
N1 Fe1 O La1 -33.2(5)
O2 Fe2 O Fe1 133.32(13)
O6 Fe2 O Fe1 43.53(14)
O4 Fe2 O Fe1 -41.56(13)
N4 Fe2 O Fe1 -127.75(13)
N3 Fe2 O Fe1 149.5(3)
La1 Fe2 O Fe1 116.63(15)
O2 Fe2 O La1 16.69(9)
O6 Fe2 O La1 -73.10(9)
O4 Fe2 O La1 -158.19(8)
N4 Fe2 O La1 115.62(9)
N3 Fe2 O La1 32.9(4)
La1 O11 N5 O13 166.4(3)
La1 O11 N5 O12 -13.0(3)
La1 O12 N5 O13 -166.7(3)
La1 O12 N5 O11 12.7(3)
Fe1 O1 C1 C2 -14.9(3)
La1 O1 C1 C2 144.2(2)
C3 N1 C2 C1 -165.3(3)
C4 N1 C2 C1 72.9(3)
Fe1 N1 C2 C1 -43.4(3)
O1 C1 C2 N1 41.1(4)
C2 N1 C4 C5 -146.7(3)
C3 N1 C4 C5 90.7(3)
Fe1 N1 C4 C5 -34.4(3)
C7 N2 C5 C4 -169.9(3)
C6 N2 C5 C4 72.4(3)
Fe1 N2 C5 C4 -47.8(3)
N1 C4 C5 N2 56.9(3)
Fe2 O2 C8 C9 15.7(3)
La1 O2 C8 C9 -136.4(2)
C10 N3 C9 C8 165.8(3)
C11 N3 C9 C8 -71.6(3)
Fe2 N3 C9 C8 44.2(3)
O2 C8 C9 N3 -41.6(3)
C10 N3 C11 C12 -85.7(3)
C9 N3 C11 C12 151.4(3)
Fe2 N3 C11 C12 38.9(3)
C13 N4 C12 C11 167.8(3)
C14 N4 C12 C11 -75.2(3)
Fe2 N4 C12 C11 43.0(3)
N3 C11 C12 N4 -56.4(3)
Fe2 O4 C15 O3 17.9(4)
Fe2 O4 C15 C16 -160.7(2)
Fe1 O3 C15 O4 -4.2(4)
Fe1 O3 C15 C16 174.43(18)
O4 C15 C16 C21 -6.6(4)
O3 C15 C16 C21 174.6(3)
O4 C15 C16 C17 170.0(3)
O3 C15 C16 C17 -8.7(4)
C21 C16 C17 C18 2.1(5)
C15 C16 C17 C18 -174.6(3)
C16 C17 C18 C19 -0.5(5)
C17 C18 C19 C20 -2.0(5)
C18 C19 C20 C21 2.9(5)
C19 C20 C21 C16 -1.3(5)
C17 C16 C21 C20 -1.2(5)
C15 C16 C21 C20 175.4(3)
Fe1 O5 C22 O6 14.1(5)
Fe1 O5 C22 C23 -166.27(19)
Fe2 O6 C22 O5 -1.8(5)
Fe2 O6 C22 C23 178.53(19)
O5 C22 C23 C28 4.4(4)
O6 C22 C23 C28 -175.9(3)
O5 C22 C23 C24 -176.1(3)
O6 C22 C23 C24 3.6(4)
C28 C23 C24 C25 -0.3(5)
C22 C23 C24 C25 -179.8(3)
C23 C24 C25 C26 0.1(5)
C24 C25 C26 C27 0.2(5)
C25 C26 C27 C28 -0.5(5)
C26 C27 C28 C23 0.3(5)
C24 C23 C28 C27 0.0(5)
C22 C23 C28 C27 179.6(3)
La1 O7 C29 O8 2.8(3)
La1 O7 C29 C30 -177.0(2)
La1 O8 C29 O7 -2.8(3)
La1 O8 C29 C30 177.0(2)
O7 C29 C30 C31 175.0(3)
O8 C29 C30 C31 -4.8(4)
O7 C29 C30 C35 -4.7(4)
O8 C29 C30 C35 175.5(3)
C35 C30 C31 C32 1.6(5)
C29 C30 C31 C32 -178.1(3)
C30 C31 C32 C33 -1.1(5)
C31 C32 C33 C34 -0.4(5)
C32 C33 C34 C35 1.2(5)
C33 C34 C35 C30 -0.7(5)
C31 C30 C35 C34 -0.8(5)
C29 C30 C35 C34 179.0(3)
La1 O10 C36 O9 14.0(3)
La1 O10 C36 C37 -163.5(2)
La1 O9 C36 O10 -14.1(3)
La1 O9 C36 C37 163.4(2)
O10 C36 C37 C42 174.2(3)
O9 C36 C37 C42 -3.4(5)
La1 C36 C37 C42 84.3(9)
O10 C36 C37 C38 -3.5(4)
O9 C36 C37 C38 178.9(3)
La1 C36 C37 C38 -93.4(9)
C42 C37 C38 C39 -0.7(5)
C36 C37 C38 C39 177.0(3)
C37 C38 C39 C40 -0.1(6)
C38 C39 C40 C41 0.2(6)
C39 C40 C41 C42 0.4(6)
C38 C37 C42 C41 1.3(5)
C36 C37 C42 C41 -176.3(3)
C40 C41 C42 C37 -1.2(6)
